data_7052677
loop_
_publ_author_name
'Man, Bradley Y.-W.'
'Bhadbhade, Mohan'
'Messerle, Barbara A.'

_publ_section_title
;
 Rhodium(i) complexes bearing N-donor ligands: catalytic activity
 towards intramolecular cyclization of alkynoic acids and ligand
 lability
;
_journal_issue 8
_journal_name_full 'New Journal of Chemistry'
_journal_page_first 1730
_journal_paper_doi 10.1039/c1nj20094a
_journal_volume 35
_journal_year 2011
_chemical_formula_sum 'C50 H27 B F24 N7 O2 Rh'
_chemical_formula_weight 1327.51
_chemical_name_systematic
;
?
;
_space_group_IT_number 2
_symmetry_cell_setting triclinic
_symmetry_space_group_name_Hall '-P 1'
_symmetry_space_group_name_H-M 'P -1'
_atom_sites_solution_hydrogens geom
_atom_sites_solution_primary direct
_atom_sites_solution_secondary difmap
_audit_creation_method SHELXL-97
_cell_angle_alpha 89.168(2)
_cell_angle_beta 84.144(2)
_cell_angle_gamma 72.748(2)
_cell_formula_units_Z 2
_cell_length_a 12.4835(5)
_cell_length_b 12.6087(5)
_cell_length_c 17.5410(6)
_cell_measurement_reflns_used 9984
_cell_measurement_temperature 293(2)
_cell_measurement_theta_max 24.32
_cell_measurement_theta_min 2.34
_cell_volume 2622.63(18)
_computing_cell_refinement
;
APEX2(Bruker, 2007, Bruker AXS Inc.,Madison, USA)
;
_computing_data_collection
;
APEX2(Bruker, 2007, Bruker AXS Inc., Madison, USA)
;
_computing_data_reduction
;
APEX2(Bruker, 2007, Bruker AXS Inc., Madison, USA)
;
_computing_molecular_graphics 'SHELXTL-Plus. Sheldrick, G. M. (2008)'
_computing_structure_refinement 'SHELXL-97. Sheldrick, G. M. (2008)'
_computing_structure_solution 'SHELXS-97. Sheldrick, G. M. (2008)'
_diffrn_ambient_temperature 293(2)
_diffrn_measured_fraction_theta_full 0.998
_diffrn_measured_fraction_theta_max 0.998
_diffrn_measurement_device_type 'Bruker kappa APEXII CCD Area Detector'
_diffrn_measurement_method '\f scans, and \w scans with \k offsets'
_diffrn_radiation_monochromator graphite
_diffrn_radiation_source 'fine-focus sealed tube'
_diffrn_radiation_type MoK\a
_diffrn_radiation_wavelength 0.71073
_diffrn_reflns_av_R_equivalents 0.0582
_diffrn_reflns_av_sigmaI/netI 0.0495
_diffrn_reflns_limit_h_max 14
_diffrn_reflns_limit_h_min -14
_diffrn_reflns_limit_k_max 14
_diffrn_reflns_limit_k_min -14
_diffrn_reflns_limit_l_max 20
_diffrn_reflns_limit_l_min -20
_diffrn_reflns_number 39136
_diffrn_reflns_theta_full 25.00
_diffrn_reflns_theta_max 25.00
_diffrn_reflns_theta_min 2.26
_exptl_absorpt_coefficient_mu 0.460
_exptl_absorpt_correction_T_max 0.9655
_exptl_absorpt_correction_T_min 0.9137
_exptl_absorpt_correction_type multi-scan
_exptl_absorpt_process_details '(SADABS; Sheldrick, 2003)'
_exptl_crystal_colour Colourless
_exptl_crystal_density_diffrn 1.681
_exptl_crystal_density_method 'not measured'
_exptl_crystal_description Plates
_exptl_crystal_F_000 1316
_exptl_crystal_size_max 0.20
_exptl_crystal_size_mid 0.09
_exptl_crystal_size_min 0.08
_refine_diff_density_max 1.197
_refine_diff_density_min -0.742
_refine_diff_density_rms 0.084
_refine_ls_extinction_method none
_refine_ls_goodness_of_fit_ref 1.993
_refine_ls_hydrogen_treatment riding
_refine_ls_matrix_type full
_refine_ls_number_parameters 874
_refine_ls_number_reflns 9213
_refine_ls_number_restraints 240
_refine_ls_restrained_S_all 2.215
_refine_ls_R_factor_all 0.0600
_refine_ls_R_factor_gt 0.0482
_refine_ls_shift/su_max 0.001
_refine_ls_shift/su_mean 0.000
_refine_ls_structure_factor_coef Fsqd
_refine_ls_weighting_details 'calc w=1/[\s^2^(Fo^2^)+(0.0100P)^2^+0.0000P] where P=(Fo^2^+2Fc^2^)/3'
_refine_ls_weighting_scheme calc
_refine_ls_wR_factor_gt 0.1056
_refine_ls_wR_factor_ref 0.1088
_reflns_number_gt 7756
_reflns_number_total 9213
_reflns_threshold_expression >2sigma(I)
_cod_data_source_file c1nj20094a.txt
_cod_data_source_block 5b
_cod_depositor_comments
;
The following automatic conversions were performed:

'_symmetry_cell_setting' value 'Triclinic' changed to 'triclinic'
according to /home/saulius/struct/CIF-dictionaries/cif_core.dic
dictionary named 'cif_core.dic' version 2.4.1 from
2010-06-29.

'_exptl_absorpt_correction_type' value 'Multi-scan'
changed to 'multi-scan' according to
/home/saulius/struct/CIF-dictionaries/cif_core.dic dictionary named
'cif_core.dic' version 2.4.1 from 2010-06-29.

Automatic conversion script
Id: cif_fix_values 1715 2011-07-08 13:25:40Z adriana 
;
_cod_original_cell_volume 2622.63(17)
_cod_original_sg_symbol_H-M P-1
_cod_database_code 7052677

loop_
_symmetry_equiv_pos_as_xyz
'x, y, z'
'-x, -y, -z'

loop_
_atom_site_label
_atom_site_type_symbol
_atom_site_fract_x
_atom_site_fract_y
_atom_site_fract_z
_atom_site_U_iso_or_equiv
_atom_site_adp_type
_atom_site_occupancy
_atom_site_symmetry_multiplicity
_atom_site_calc_flag
_atom_site_refinement_flags
_atom_site_disorder_assembly
_atom_site_disorder_group
Rh1A Rh 0.75951(3) -0.07961(2) 0.643200(17) 0.02271(11) Uani 1 1 d . . .
N1A N 0.4433(3) 0.1351(3) 0.86513(19) 0.0387(9) Uani 1 1 d . . .
H1A1 H 0.5046 0.0844 0.8499 0.046 Uiso 1 1 calc R . .
H1A2 H 0.4164 0.1391 0.9125 0.046 Uiso 1 1 calc R . .
C1A C 0.5318(3) 0.1216(3) 0.7018(2) 0.0202(8) Uani 1 1 d . . .
C2A C 0.4267(3) 0.2089(3) 0.7358(2) 0.0220(9) Uani 1 1 d . . .
C3A C 0.3886(3) 0.2095(3) 0.8142(2) 0.0281(9) Uani 1 1 d . . .
C4A C 0.2874(4) 0.2901(3) 0.8411(3) 0.0355(11) Uani 1 1 d . . .
H4A H 0.2607 0.2923 0.8927 0.043 Uiso 1 1 calc R . .
C5A C 0.2276(4) 0.3656(3) 0.7920(3) 0.0376(11) Uani 1 1 d . . .
H5A H 0.1607 0.4179 0.8109 0.045 Uiso 1 1 calc R . .
C6A C 0.2654(3) 0.3651(3) 0.7151(3) 0.0324(10) Uani 1 1 d . . .
H6A H 0.2247 0.4168 0.6823 0.039 Uiso 1 1 calc R . .
C7A C 0.3641(3) 0.2870(3) 0.6877(2) 0.0271(9) Uani 1 1 d . . .
H7A H 0.3896 0.2863 0.6359 0.033 Uiso 1 1 calc R . .
N11A N 0.5171(3) 0.0106(2) 0.71247(17) 0.0211(7) Uani 1 1 d . . .
N12A N 0.6028(3) -0.0832(2) 0.68913(17) 0.0218(7) Uani 1 1 d . . .
C13A C 0.5557(3) -0.1654(3) 0.6951(2) 0.0258(9) Uani 1 1 d . . .
H13A H 0.5942 -0.2396 0.6835 0.031 Uiso 1 1 calc R . .
C14A C 0.4424(4) -0.1263(3) 0.7207(2) 0.0289(10) Uani 1 1 d . . .
H14A H 0.3923 -0.1679 0.7298 0.035 Uiso 1 1 calc R . .
C15A C 0.4190(3) -0.0147(3) 0.7298(2) 0.0259(9) Uani 1 1 d . . .
H15A H 0.3488 0.0351 0.7452 0.031 Uiso 1 1 calc R . .
N21A N 0.6315(3) 0.1278(2) 0.73774(17) 0.0221(7) Uani 1 1 d . . .
N22A N 0.7355(3) 0.0537(2) 0.71706(17) 0.0230(7) Uani 1 1 d . . .
C23A C 0.8080(4) 0.0930(3) 0.7498(2) 0.0304(10) Uani 1 1 d . . .
H23A H 0.8854 0.0592 0.7462 0.036 Uiso 1 1 calc R . .
C24A C 0.7526(4) 0.1913(3) 0.7900(2) 0.0358(11) Uani 1 1 d . . .
H24A H 0.7847 0.2341 0.8178 0.043 Uiso 1 1 calc R . .
C25A C 0.6418(4) 0.2116(3) 0.7804(2) 0.0304(10) Uani 1 1 d . . .
H25A H 0.5833 0.2727 0.7998 0.036 Uiso 1 1 calc R . .
N31A N 0.5586(3) 0.1330(2) 0.61987(17) 0.0210(7) Uani 1 1 d . . .
N32A N 0.5047(3) 0.0903(3) 0.57024(18) 0.0299(8) Uani 1 1 d . . .
C33A C 0.5389(4) 0.1237(3) 0.5028(2) 0.0392(12) Uani 1 1 d . . .
H33A H 0.5164 0.1066 0.4567 0.047 Uiso 1 1 calc R . .
C34A C 0.6119(4) 0.1871(3) 0.5081(2) 0.0387(12) Uani 1 1 d . . .
H34A H 0.6462 0.2188 0.4681 0.046 Uiso 1 1 calc R . .
C35A C 0.6227(3) 0.1931(3) 0.5841(2) 0.0293(10) Uani 1 1 d . . .
H35A H 0.6652 0.2307 0.6069 0.035 Uiso 1 1 calc R . .
C41A C 0.7741(4) -0.1968(3) 0.5766(2) 0.0323(10) Uani 1 1 d . . .
O41A O 0.7803(3) -0.2669(3) 0.53442(19) 0.0531(9) Uani 1 1 d . . .
C42A C 0.8975(4) -0.0716(3) 0.5989(2) 0.0279(9) Uani 1 1 d . . .
O42A O 0.9824(3) -0.0676(3) 0.56961(17) 0.0416(8) Uani 1 1 d . . .
B1A B 0.1192(4) 0.7603(3) 0.7917(2) 0.0178(9) Uani 1 1 d . . .
C51A C -0.0069(3) 0.7443(3) 0.79808(19) 0.0184(8) Uani 1 1 d . . .
C52A C -0.0289(3) 0.6509(3) 0.7679(2) 0.0226(9) Uani 1 1 d . . .
H52A H 0.0303 0.5972 0.7413 0.027 Uiso 1 1 calc R . .
C53A C -0.1345(3) 0.6355(3) 0.7763(2) 0.0228(9) Uani 1 1 d . . .
C54A C -0.2241(3) 0.7119(3) 0.8166(2) 0.0241(9) Uani 1 1 d . . .
H54A H -0.2954 0.7019 0.8222 0.029 Uiso 1 1 calc R . .
C55A C -0.2056(3) 0.8033(3) 0.8483(2) 0.0222(9) Uani 1 1 d . . .
C56A C -0.1002(3) 0.8197(3) 0.8387(2) 0.0206(9) Uani 1 1 d . . .
H56A H -0.0911 0.8831 0.8601 0.025 Uiso 1 1 calc R . .
C57A C -0.2997(3) 0.8828(3) 0.8962(2) 0.0293(10) Uani 1 1 d . . .
C58A C -0.1519(4) 0.5365(4) 0.7392(3) 0.0379(11) Uani 1 1 d . . .
F51A F -0.0641(2) 0.4472(2) 0.7388(2) 0.0711(10) Uani 1 1 d . . .
F52A F -0.1770(4) 0.5563(3) 0.66876(17) 0.0963(13) Uani 1 1 d . . .
F53A F -0.2374(3) 0.5059(2) 0.77475(18) 0.0697(9) Uani 1 1 d . . .
F54A F -0.4002(2) 0.8956(2) 0.87096(15) 0.0500(7) Uani 1 1 d . . .
F55A F -0.3104(2) 0.8504(2) 0.96857(14) 0.0532(7) Uani 1 1 d . . .
F56A F -0.2896(2) 0.98494(19) 0.89901(16) 0.0534(8) Uani 1 1 d . . .
C61A C 0.1975(3) 0.6914(3) 0.7166(2) 0.0194(8) Uani 1 1 d . . .
C62A C 0.1521(3) 0.6871(3) 0.6472(2) 0.0233(9) Uani 1 1 d . . .
H62A H 0.0765 0.7252 0.6441 0.028 Uiso 1 1 calc R . .
C63A C 0.2145(3) 0.6287(3) 0.5830(2) 0.0250(9) Uani 1 1 d . A .
C64A C 0.3287(3) 0.5741(3) 0.5848(2) 0.0283(10) Uani 1 1 d . . .
H64A H 0.3716 0.5348 0.5422 0.034 Uiso 1 1 calc R . .
C65A C 0.3768(3) 0.5797(3) 0.6514(2) 0.0238(9) Uani 1 1 d . B .
C66A C 0.3114(3) 0.6363(3) 0.7158(2) 0.0223(9) Uani 1 1 d . . .
H66A H 0.3459 0.6372 0.7603 0.027 Uiso 1 1 calc R . .
C67A C 0.1603(4) 0.6237(4) 0.5121(3) 0.0489(9) Uani 1 1 d DU . .
C68A C 0.4995(4) 0.5263(4) 0.6543(3) 0.0431(8) Uani 1 1 d DU . .
F61A F 0.0550(7) 0.6297(6) 0.5240(6) 0.0573(16) Uani 0.50 1 d PDU A 1
F62A F 0.2156(6) 0.5339(6) 0.4691(4) 0.0658(16) Uani 0.50 1 d PDU A 1
F63A F 0.1678(6) 0.7113(6) 0.4666(4) 0.0592(15) Uani 0.50 1 d PDU A 1
F62B F 0.1637(6) 0.5166(5) 0.4949(4) 0.0661(15) Uani 0.50 1 d PDU A 2
F63B F 0.2069(6) 0.6547(6) 0.4497(4) 0.0616(15) Uani 0.50 1 d PDU A 2
F61B F 0.0489(6) 0.6779(6) 0.5173(5) 0.0550(16) Uani 0.50 1 d PDU A 2
F64A F 0.5502(10) 0.4621(6) 0.5945(5) 0.0604(19) Uani 0.50 1 d PDU B 1
F65A F 0.5544(5) 0.5918(5) 0.6731(5) 0.0657(15) Uani 0.50 1 d PDU B 1
F66A F 0.5204(6) 0.4496(5) 0.7143(4) 0.0520(14) Uani 0.50 1 d PDU B 1
F65B F 0.5584(5) 0.5936(5) 0.6214(4) 0.0541(14) Uani 0.50 1 d PDU B 2
F66B F 0.5294(7) 0.5033(7) 0.7220(4) 0.0757(18) Uani 0.50 1 d PDU B 2
F64B F 0.5388(9) 0.4342(6) 0.6112(5) 0.0527(16) Uani 0.50 1 d PDU B 2
C71A C 0.1112(3) 0.8926(3) 0.7852(2) 0.0186(8) Uani 1 1 d . . .
C72A C 0.1282(3) 0.9442(3) 0.7155(2) 0.0200(8) Uani 1 1 d . . .
H72A H 0.1484 0.9012 0.6707 0.024 Uiso 1 1 calc R . .
C73A C 0.1160(3) 1.0572(3) 0.7111(2) 0.0224(9) Uani 1 1 d . C .
C74A C 0.0862(3) 1.1244(3) 0.7760(2) 0.0264(9) Uani 1 1 d . . .
H74A H 0.0777 1.2001 0.7729 0.032 Uiso 1 1 calc R . .
C75A C 0.0692(3) 1.0759(3) 0.8457(2) 0.0237(9) Uani 1 1 d . D .
C76A C 0.0822(3) 0.9624(3) 0.8497(2) 0.0210(9) Uani 1 1 d . . .
H76A H 0.0711 0.9319 0.8974 0.025 Uiso 1 1 calc R . .
C77A C 0.1323(4) 1.1090(4) 0.6356(3) 0.0452(8) Uani 1 1 d DU . .
C78A C 0.0343(4) 1.1445(4) 0.9176(3) 0.0413(8) Uani 1 1 d DU . .
F71A F 0.0367(7) 1.1749(6) 0.6142(5) 0.0670(18) Uani 0.50 1 d PDU C 1
F72A F 0.1693(7) 1.0361(7) 0.5754(5) 0.0522(16) Uani 0.50 1 d PDU C 1
F73A F 0.2103(6) 1.1608(6) 0.6335(4) 0.0591(15) Uani 0.50 1 d PDU C 1
F71B F 0.0377(7) 1.1330(6) 0.5983(5) 0.0595(16) Uani 0.50 1 d PDU C 2
F72B F 0.2081(7) 1.0405(8) 0.5871(5) 0.067(2) Uani 0.50 1 d PDU C 2
F73B F 0.1502(6) 1.2058(5) 0.6402(4) 0.0570(15) Uani 0.50 1 d PDU C 2
F74A F 0.0643(6) 1.2362(6) 0.9177(4) 0.0505(15) Uani 0.50 1 d PDU D 1
F75A F 0.0783(6) 1.0888(5) 0.9815(4) 0.0476(14) Uani 0.50 1 d PDU D 1
F76A F -0.0766(6) 1.1705(6) 0.9378(5) 0.0515(15) Uani 0.50 1 d PDU D 1
F75B F 0.1142(6) 1.1186(6) 0.9636(4) 0.0632(16) Uani 0.50 1 d PDU D 2
F76B F -0.0580(6) 1.1318(6) 0.9555(5) 0.0513(16) Uani 0.50 1 d PDU D 2
F74B F 0.0139(6) 1.2530(5) 0.9026(4) 0.0540(16) Uani 0.50 1 d PDU D 2
C81A C 0.1791(3) 0.7094(3) 0.8687(2) 0.0180(8) Uani 1 1 d . . .
C82A C 0.2699(3) 0.7395(3) 0.8928(2) 0.0227(9) Uani 1 1 d . . .
H82A H 0.2920 0.7956 0.8669 0.027 Uiso 1 1 calc R . .
C83A C 0.3281(3) 0.6897(3) 0.9533(2) 0.0265(9) Uani 1 1 d . . .
C84A C 0.2982(3) 0.6058(3) 0.9933(2) 0.0289(10) Uani 1 1 d . . .
H84A H 0.3380 0.5709 1.0333 0.035 Uiso 1 1 calc R . .
C85A C 0.2079(3) 0.5756(3) 0.9723(2) 0.0236(9) Uani 1 1 d . . .
C86A C 0.1500(3) 0.6254(3) 0.9121(2) 0.0213(9) Uani 1 1 d . . .
H86A H 0.0894 0.6027 0.8997 0.026 Uiso 1 1 calc R . .
C87A C 0.4277(4) 0.7241(4) 0.9717(3) 0.0416(12) Uani 1 1 d . . .
C88A C 0.1741(4) 0.4863(3) 1.0167(2) 0.0335(10) Uani 1 1 d . . .
F81A F 0.5117(2) 0.6967(3) 0.91528(18) 0.0689(9) Uani 1 1 d . . .
F82A F 0.4717(3) 0.6763(3) 1.03404(17) 0.0736(10) Uani 1 1 d . . .
F83A F 0.4044(3) 0.8323(2) 0.9811(2) 0.0777(10) Uani 1 1 d . . .
F84A F 0.1099(2) 0.5250(2) 1.08249(13) 0.0476(7) Uani 1 1 d . . .
F85A F 0.2633(2) 0.4053(2) 1.03585(16) 0.0522(7) Uani 1 1 d . . .
F86A F 0.1144(2) 0.43641(18) 0.97816(14) 0.0381(6) Uani 1 1 d . . .

loop_
_atom_site_aniso_label
_atom_site_aniso_U_11
_atom_site_aniso_U_22
_atom_site_aniso_U_33
_atom_site_aniso_U_23
_atom_site_aniso_U_13
_atom_site_aniso_U_12
Rh1A 0.02292(19) 0.02134(18) 0.02148(18) -0.00108(13) 0.00155(13) -0.00413(14)
N1A 0.040(2) 0.043(2) 0.0204(19) -0.0014(17) 0.0052(17) 0.0044(18)
C1A 0.024(2) 0.019(2) 0.019(2) 0.0003(16) -0.0029(17) -0.0084(17)
C2A 0.021(2) 0.018(2) 0.027(2) -0.0025(17) -0.0022(17) -0.0053(17)
C3A 0.029(2) 0.024(2) 0.031(2) -0.0049(19) -0.0023(19) -0.0069(19)
C4A 0.031(3) 0.034(2) 0.036(3) -0.006(2) 0.004(2) -0.003(2)
C5A 0.027(3) 0.026(2) 0.054(3) -0.008(2) 0.000(2) 0.000(2)
C6A 0.025(2) 0.020(2) 0.050(3) 0.005(2) -0.010(2) -0.0006(19)
C7A 0.028(2) 0.023(2) 0.033(2) 0.0000(18) -0.0042(19) -0.011(2)
N11A 0.0214(19) 0.0170(17) 0.0237(18) -0.0016(14) 0.0014(14) -0.0051(15)
N12A 0.0252(19) 0.0178(17) 0.0218(18) -0.0011(14) -0.0008(14) -0.0058(15)
C13A 0.036(3) 0.018(2) 0.023(2) -0.0004(17) 0.0008(19) -0.0097(19)
C14A 0.035(3) 0.030(2) 0.028(2) 0.0038(18) 0.0000(19) -0.020(2)
C15A 0.020(2) 0.034(2) 0.024(2) -0.0012(18) 0.0011(17) -0.0093(19)
N21A 0.0214(19) 0.0218(17) 0.0225(18) -0.0048(14) -0.0023(14) -0.0051(15)
N22A 0.0190(19) 0.0243(18) 0.0246(18) -0.0011(14) -0.0009(14) -0.0048(15)
C23A 0.022(2) 0.037(3) 0.035(2) 0.000(2) -0.0070(19) -0.011(2)
C24A 0.036(3) 0.034(3) 0.041(3) -0.009(2) -0.012(2) -0.012(2)
C25A 0.032(3) 0.025(2) 0.033(2) -0.0062(19) -0.007(2) -0.005(2)
N31A 0.0265(19) 0.0178(17) 0.0201(17) -0.0007(14) -0.0024(14) -0.0087(15)
N32A 0.041(2) 0.0313(19) 0.0215(19) 0.0009(15) -0.0080(16) -0.0157(17)
C33A 0.067(3) 0.035(3) 0.020(2) 0.003(2) -0.010(2) -0.020(2)
C34A 0.060(3) 0.033(3) 0.027(3) 0.008(2) 0.004(2) -0.022(2)
C35A 0.035(3) 0.022(2) 0.033(3) 0.0014(18) -0.001(2) -0.013(2)
C41A 0.029(3) 0.028(2) 0.035(3) -0.001(2) 0.007(2) -0.003(2)
O41A 0.067(3) 0.043(2) 0.049(2) -0.0182(17) 0.0108(18) -0.0194(19)
C42A 0.029(3) 0.027(2) 0.024(2) -0.0005(18) -0.0058(19) -0.003(2)
O42A 0.0295(19) 0.060(2) 0.0350(18) 0.0013(15) 0.0033(15) -0.0146(16)
B1A 0.019(2) 0.018(2) 0.014(2) -0.0033(18) -0.0004(18) -0.0032(19)
C51A 0.024(2) 0.018(2) 0.0139(19) 0.0042(16) -0.0040(16) -0.0060(17)
C52A 0.023(2) 0.022(2) 0.018(2) -0.0014(16) 0.0001(17) -0.0005(18)
C53A 0.026(2) 0.023(2) 0.021(2) 0.0035(17) -0.0064(18) -0.0089(19)
C54A 0.021(2) 0.031(2) 0.023(2) 0.0097(18) -0.0043(17) -0.0102(19)
C55A 0.020(2) 0.023(2) 0.019(2) 0.0061(17) 0.0024(17) -0.0010(18)
C56A 0.025(2) 0.018(2) 0.018(2) 0.0030(16) -0.0010(17) -0.0050(17)
C57A 0.025(2) 0.030(2) 0.030(2) 0.0060(19) 0.0024(19) -0.0058(19)
C58A 0.037(3) 0.037(3) 0.044(3) -0.006(2) -0.007(2) -0.015(2)
F51A 0.049(2) 0.0359(16) 0.129(3) -0.0342(17) -0.0157(18) -0.0094(15)
F52A 0.195(4) 0.084(2) 0.0417(19) 0.0008(17) -0.049(2) -0.078(3)
F53A 0.064(2) 0.073(2) 0.090(2) -0.0238(18) 0.0072(18) -0.0506(18)
F54A 0.0230(15) 0.0588(17) 0.0570(18) -0.0069(14) -0.0020(13) 0.0049(13)
F55A 0.0546(19) 0.0581(17) 0.0282(14) 0.0075(13) 0.0152(13) 0.0052(14)
F56A 0.0421(17) 0.0290(15) 0.079(2) -0.0119(13) 0.0301(15) -0.0062(13)
C61A 0.019(2) 0.0159(19) 0.023(2) 0.0017(16) 0.0009(17) -0.0067(17)
C62A 0.025(2) 0.021(2) 0.022(2) 0.0006(17) 0.0012(18) -0.0055(18)
C63A 0.029(2) 0.026(2) 0.021(2) -0.0017(17) 0.0007(18) -0.0114(19)
C64A 0.034(3) 0.024(2) 0.025(2) -0.0068(18) 0.0113(19) -0.010(2)
C65A 0.024(2) 0.021(2) 0.027(2) -0.0016(17) 0.0049(18) -0.0095(18)
C66A 0.028(2) 0.019(2) 0.022(2) -0.0019(16) 0.0002(18) -0.0100(18)
C67A 0.0544(18) 0.072(2) 0.0274(17) -0.0102(15) -0.0025(16) -0.0303(19)
C68A 0.0279(17) 0.0331(18) 0.065(2) -0.0058(14) 0.0003(16) -0.0055(13)
F61A 0.052(2) 0.095(4) 0.035(3) -0.013(3) -0.006(2) -0.035(3)
F62A 0.067(3) 0.090(3) 0.039(3) -0.034(2) -0.007(3) -0.019(3)
F63A 0.068(4) 0.088(3) 0.029(3) 0.008(3) -0.013(3) -0.032(3)
F62B 0.089(4) 0.066(3) 0.051(3) -0.013(2) -0.022(3) -0.029(3)
F63B 0.065(3) 0.100(4) 0.024(3) 0.001(3) -0.001(2) -0.032(3)
F61B 0.052(2) 0.083(4) 0.033(3) -0.017(3) -0.011(2) -0.022(3)
F64A 0.044(4) 0.050(4) 0.067(3) -0.011(2) 0.012(3) 0.011(3)
F65A 0.027(3) 0.032(2) 0.139(4) -0.011(3) -0.012(3) -0.008(2)
F66A 0.034(3) 0.045(3) 0.073(3) 0.010(2) -0.007(2) -0.005(3)
F65B 0.023(3) 0.040(2) 0.100(3) -0.003(3) 0.002(3) -0.013(2)
F66B 0.038(3) 0.099(4) 0.062(2) -0.001(3) 0.000(2) 0.020(4)
F64B 0.034(3) 0.029(3) 0.089(3) -0.011(3) 0.010(3) -0.004(2)
C71A 0.015(2) 0.022(2) 0.019(2) 0.0011(16) -0.0015(16) -0.0047(17)
C72A 0.016(2) 0.028(2) 0.016(2) -0.0012(16) -0.0028(16) -0.0054(17)
C73A 0.019(2) 0.028(2) 0.023(2) 0.0040(18) -0.0041(17) -0.0101(18)
C74A 0.024(2) 0.019(2) 0.038(3) 0.0011(18) -0.0038(19) -0.0074(18)
C75A 0.021(2) 0.025(2) 0.026(2) -0.0020(18) -0.0024(17) -0.0071(18)
C76A 0.021(2) 0.023(2) 0.018(2) -0.0018(16) 0.0010(16) -0.0067(17)
C77A 0.071(2) 0.049(2) 0.0293(17) 0.0116(14) -0.0155(15) -0.0364(16)
C78A 0.058(2) 0.0334(16) 0.0354(18) -0.0091(14) 0.0012(14) -0.0202(17)
F71A 0.081(3) 0.075(4) 0.042(4) 0.020(3) -0.022(3) -0.015(3)
F72A 0.082(4) 0.063(3) 0.025(3) 0.007(2) -0.004(3) -0.042(3)
F73A 0.087(3) 0.073(4) 0.041(3) 0.020(3) -0.014(3) -0.060(3)
F71B 0.087(3) 0.063(4) 0.043(3) 0.018(3) -0.034(2) -0.036(3)
F72B 0.095(4) 0.065(3) 0.033(3) 0.014(2) 0.005(3) -0.016(3)
F73B 0.101(4) 0.050(3) 0.039(3) 0.017(2) -0.007(3) -0.051(3)
F74A 0.077(4) 0.035(3) 0.046(3) -0.015(2) 0.004(3) -0.030(3)
F75A 0.074(3) 0.041(3) 0.028(3) -0.0089(19) -0.001(2) -0.019(2)
F76A 0.055(2) 0.053(4) 0.043(4) -0.019(3) 0.010(2) -0.015(3)
F75B 0.074(3) 0.061(3) 0.048(3) -0.026(3) -0.017(2) -0.004(3)
F76B 0.067(3) 0.043(3) 0.038(3) -0.011(3) 0.021(2) -0.015(3)
F74B 0.082(4) 0.028(2) 0.046(3) -0.012(2) 0.011(3) -0.012(3)
C81A 0.016(2) 0.0171(19) 0.0159(19) -0.0053(15) 0.0047(16) 0.0004(16)
C82A 0.024(2) 0.023(2) 0.020(2) -0.0035(17) 0.0032(17) -0.0059(18)
C83A 0.021(2) 0.032(2) 0.025(2) -0.0069(19) -0.0047(18) -0.0033(19)
C84A 0.029(2) 0.031(2) 0.021(2) 0.0012(18) -0.0068(18) 0.0013(19)
C85A 0.024(2) 0.023(2) 0.021(2) 0.0005(17) 0.0001(17) -0.0019(18)
C86A 0.019(2) 0.020(2) 0.022(2) -0.0030(17) -0.0010(17) -0.0034(17)
C87A 0.038(3) 0.047(3) 0.041(3) -0.002(2) -0.017(2) -0.010(2)
C88A 0.032(3) 0.033(3) 0.028(2) 0.009(2) -0.001(2) 0.001(2)
F81A 0.0341(18) 0.109(3) 0.071(2) -0.0136(19) -0.0006(16) -0.0338(18)
F82A 0.067(2) 0.109(3) 0.065(2) 0.0225(19) -0.0454(17) -0.046(2)
F83A 0.061(2) 0.055(2) 0.128(3) -0.0194(19) -0.037(2) -0.0234(17)
F84A 0.0600(19) 0.0490(16) 0.0266(14) 0.0080(12) 0.0107(13) -0.0106(14)
F85A 0.0375(16) 0.0443(16) 0.0665(19) 0.0330(14) -0.0093(14) 0.0005(13)
F86A 0.0395(15) 0.0297(13) 0.0443(15) 0.0063(11) 0.0022(12) -0.0118(12)

loop_
_atom_type_symbol
_atom_type_description
_atom_type_scat_dispersion_real
_atom_type_scat_dispersion_imag
_atom_type_scat_source
C C 0.0033 0.0016 'International Tables Vol C Tables 4.2.6.8 and 6.1.1.4'
B B 0.0013 0.0007 'International Tables Vol C Tables 4.2.6.8 and 6.1.1.4'
F F 0.0171 0.0103 'International Tables Vol C Tables 4.2.6.8 and 6.1.1.4'
N N 0.0061 0.0033 'International Tables Vol C Tables 4.2.6.8 and 6.1.1.4'
O O 0.0106 0.0060 'International Tables Vol C Tables 4.2.6.8 and 6.1.1.4'
Rh Rh -1.1178 0.9187 'International Tables Vol C Tables 4.2.6.8 and 6.1.1.4'
H H 0.0000 0.0000 'International Tables Vol C Tables 4.2.6.8 and 6.1.1.4'

loop_
_geom_angle_atom_site_label_1
_geom_angle_atom_site_label_2
_geom_angle_atom_site_label_3
_geom_angle
_geom_angle_site_symmetry_1
_geom_angle_site_symmetry_3
_geom_angle_publ_flag
C42A Rh1A C41A 88.03(17) . . ?
C42A Rh1A N12A 177.45(15) . . ?
C41A Rh1A N12A 92.16(15) . . ?
C42A Rh1A N22A 94.04(14) . . ?
C41A Rh1A N22A 177.41(16) . . ?
N12A Rh1A N22A 85.71(11) . . ?
C3A N1A H1A1 120.0 . . ?
C3A N1A H1A2 120.0 . . ?
H1A1 N1A H1A2 120.0 . . ?
N31A C1A N11A 106.7(3) . . ?
N31A C1A N21A 105.6(3) . . ?
N11A C1A N21A 110.0(3) . . ?
N31A C1A C2A 114.0(3) . . ?
N11A C1A C2A 109.6(3) . . ?
N21A C1A C2A 110.7(3) . . ?
C7A C2A C3A 119.6(4) . . ?
C7A C2A C1A 119.1(3) . . ?
C3A C2A C1A 121.3(3) . . ?
N1A C3A C2A 123.6(4) . . ?
N1A C3A C4A 118.3(4) . . ?
C2A C3A C4A 118.1(4) . . ?
C5A C4A C3A 120.8(4) . . ?
C5A C4A H4A 119.6 . . ?
C3A C4A H4A 119.6 . . ?
C4A C5A C6A 121.1(4) . . ?
C4A C5A H5A 119.5 . . ?
C6A C5A H5A 119.5 . . ?
C7A C6A C5A 119.0(4) . . ?
C7A C6A H6A 120.5 . . ?
C5A C6A H6A 120.5 . . ?
C6A C7A C2A 121.5(4) . . ?
C6A C7A H7A 119.3 . . ?
C2A C7A H7A 119.3 . . ?
C15A N11A N12A 110.3(3) . . ?
C15A N11A C1A 127.5(3) . . ?
N12A N11A C1A 120.9(3) . . ?
C13A N12A N11A 105.0(3) . . ?
C13A N12A Rh1A 131.4(3) . . ?
N11A N12A Rh1A 123.1(2) . . ?
N12A C13A C14A 111.2(3) . . ?
N12A C13A H13A 124.4 . . ?
C14A C13A H13A 124.4 . . ?
C15A C14A C13A 106.1(3) . . ?
C15A C14A H14A 126.9 . . ?
C13A C14A H14A 126.9 . . ?
C14A C15A N11A 107.3(4) . . ?
C14A C15A H15A 126.3 . . ?
N11A C15A H15A 126.3 . . ?
C25A N21A N22A 110.3(3) . . ?
C25A N21A C1A 127.9(3) . . ?
N22A N21A C1A 120.5(3) . . ?
C23A N22A N21A 105.0(3) . . ?
C23A N22A Rh1A 131.9(3) . . ?
N21A N22A Rh1A 122.9(2) . . ?
N22A C23A C24A 111.1(4) . . ?
N22A C23A H23A 124.5 . . ?
C24A C23A H23A 124.5 . . ?
C25A C24A C23A 105.6(4) . . ?
C25A C24A H24A 127.2 . . ?
C23A C24A H24A 127.2 . . ?
N21A C25A C24A 107.9(4) . . ?
N21A C25A H25A 126.0 . . ?
C24A C25A H25A 126.0 . . ?
N32A N31A C35A 112.6(3) . . ?
N32A N31A C1A 118.5(3) . . ?
C35A N31A C1A 128.5(3) . . ?
C33A N32A N31A 103.3(3) . . ?
N32A C33A C34A 112.7(4) . . ?
N32A C33A H33A 123.6 . . ?
C34A C33A H33A 123.6 . . ?
C35A C34A C33A 105.4(3) . . ?
C35A C34A H34A 127.3 . . ?
C33A C34A H34A 127.3 . . ?
C34A C35A N31A 106.0(3) . . ?
C34A C35A H35A 127.0 . . ?
N31A C35A H35A 127.0 . . ?
O41A C41A Rh1A 177.8(4) . . ?
O42A C42A Rh1A 178.1(4) . . ?
C51A B1A C81A 108.5(3) . . ?
C51A B1A C71A 110.5(3) . . ?
C81A B1A C71A 109.5(3) . . ?
C51A B1A C61A 110.4(3) . . ?
C81A B1A C61A 108.1(3) . . ?
C71A B1A C61A 109.8(3) . . ?
C56A C51A C52A 114.7(3) . . ?
C56A C51A B1A 122.2(3) . . ?
C52A C51A B1A 123.0(3) . . ?
C53A C52A C51A 122.9(4) . . ?
C53A C52A H52A 118.6 . . ?
C51A C52A H52A 118.6 . . ?
C54A C53A C52A 120.6(3) . . ?
C54A C53A C58A 119.9(4) . . ?
C52A C53A C58A 119.5(4) . . ?
C55A C54A C53A 118.3(4) . . ?
C55A C54A H54A 120.8 . . ?
C53A C54A H54A 120.8 . . ?
C54A C55A C56A 121.0(3) . . ?
C54A C55A C57A 119.0(3) . . ?
C56A C55A C57A 119.9(3) . . ?
C55A C56A C51A 122.5(3) . . ?
C55A C56A H56A 118.8 . . ?
C51A C56A H56A 118.8 . . ?
F56A C57A F55A 106.6(3) . . ?
F56A C57A F54A 105.1(3) . . ?
F55A C57A F54A 105.2(3) . . ?
F56A C57A C55A 113.6(3) . . ?
F55A C57A C55A 112.7(3) . . ?
F54A C57A C55A 113.0(3) . . ?
F52A C58A F51A 108.6(4) . . ?
F52A C58A F53A 105.0(4) . . ?
F51A C58A F53A 104.8(4) . . ?
F52A C58A C53A 111.8(4) . . ?
F51A C58A C53A 113.2(4) . . ?
F53A C58A C53A 112.9(4) . . ?
C66A C61A C62A 115.0(3) . . ?
C66A C61A B1A 123.7(3) . . ?
C62A C61A B1A 121.3(3) . . ?
C63A C62A C61A 123.1(4) . . ?
C63A C62A H62A 118.4 . . ?
C61A C62A H62A 118.4 . . ?
C62A C63A C64A 119.9(4) . . ?
C62A C63A C67A 120.5(4) . . ?
C64A C63A C67A 119.6(4) . . ?
C65A C64A C63A 118.4(4) . . ?
C65A C64A H64A 120.8 . . ?
C63A C64A H64A 120.8 . . ?
C64A C65A C66A 120.5(4) . . ?
C64A C65A C68A 119.8(4) . . ?
C66A C65A C68A 119.7(4) . . ?
C61A C66A C65A 123.0(4) . . ?
C61A C66A H66A 118.5 . . ?
C65A C66A H66A 118.5 . . ?
F61A C67A F63B 124.4(7) . . ?
F61A C67A F62A 109.8(6) . . ?
F63B C67A F62A 71.1(5) . . ?
F61A C67A F61B 26.2(5) . . ?
F63B C67A F61B 107.8(6) . . ?
F62A C67A F61B 127.2(6) . . ?
F61A C67A F63A 107.1(6) . . ?
F63B C67A F63A 33.8(4) . . ?
F62A C67A F63A 104.3(5) . . ?
F61B C67A F63A 83.1(5) . . ?
F61A C67A F62B 78.9(5) . . ?
F63B C67A F62B 103.1(5) . . ?
F62A C67A F62B 35.7(3) . . ?
F61B C67A F62B 102.6(5) . . ?
F63A C67A F62B 132.1(5) . . ?
F61A C67A C63A 114.1(6) . . ?
F63B C67A C63A 116.1(5) . . ?
F62A C67A C63A 112.0(5) . . ?
F61B C67A C63A 114.4(6) . . ?
F63A C67A C63A 108.9(4) . . ?
F62B C67A C63A 111.3(5) . . ?
F66B C68A F65A 70.5(5) . . ?
F66B C68A F64A 121.8(7) . . ?
F65A C68A F64A 112.9(6) . . ?
F66B C68A F64B 108.3(6) . . ?
F65A C68A F64B 127.4(7) . . ?
F64A C68A F64B 21.7(5) . . ?
F66B C68A F65B 107.9(6) . . ?
F65A C68A F65B 39.7(4) . . ?
F64A C68A F65B 82.2(5) . . ?
F64B C68A F65B 102.9(5) . . ?
F66B C68A F66A 31.3(4) . . ?
F65A C68A F66A 100.0(5) . . ?
F64A C68A F66A 101.1(5) . . ?
F64B C68A F66A 82.3(5) . . ?
F65B C68A F66A 132.3(5) . . ?
F66B C68A C65A 114.7(5) . . ?
F65A C68A C65A 114.8(5) . . ?
F64A C68A C65A 114.6(6) . . ?
F64B C68A C65A 112.6(6) . . ?
F65B C68A C65A 109.7(4) . . ?
F66A C68A C65A 111.5(4) . . ?
C76A C71A C72A 115.4(3) . . ?
C76A C71A B1A 121.2(3) . . ?
C72A C71A B1A 123.3(3) . . ?
C73A C72A C71A 122.2(3) . . ?
C73A C72A H72A 118.9 . . ?
C71A C72A H72A 118.9 . . ?
C74A C73A C72A 121.1(3) . . ?
C74A C73A C77A 118.5(3) . . ?
C72A C73A C77A 120.4(4) . . ?
C73A C74A C75A 118.1(3) . . ?
C73A C74A H74A 121.0 . . ?
C75A C74A H74A 121.0 . . ?
C74A C75A C76A 120.6(4) . . ?
C74A C75A C78A 120.7(3) . . ?
C76A C75A C78A 118.8(3) . . ?
C75A C76A C71A 122.7(3) . . ?
C75A C76A H76A 118.7 . . ?
C71A C76A H76A 118.7 . . ?
F73B C77A F72B 112.3(6) . . ?
F73B C77A F73A 35.1(4) . . ?
F72B C77A F73A 82.5(6) . . ?
F73B C77A F71A 79.5(5) . . ?
F72B C77A F71A 122.1(7) . . ?
F73A C77A F71A 111.3(6) . . ?
F73B C77A F72A 125.6(6) . . ?
F72B C77A F72A 24.2(5) . . ?
F73A C77A F72A 103.0(6) . . ?
F71A C77A F72A 102.0(5) . . ?
F73B C77A F71B 102.7(5) . . ?
F72B C77A F71B 102.6(6) . . ?
F73A C77A F71B 129.1(6) . . ?
F71A C77A F71B 25.6(4) . . ?
F72A C77A F71B 79.7(5) . . ?
F73B C77A C73A 114.2(5) . . ?
F72B C77A C73A 112.4(6) . . ?
F73A C77A C73A 112.6(5) . . ?
F71A C77A C73A 112.4(6) . . ?
F72A C77A C73A 114.8(5) . . ?
F71B C77A C73A 111.6(5) . . ?
F75B C78A F74A 78.4(5) . . ?
F75B C78A F76B 107.9(5) . . ?
F74A C78A F76B 124.8(6) . . ?
F75B C78A F76A 126.8(6) . . ?
F74A C78A F76A 108.6(5) . . ?
F76B C78A F76A 25.0(4) . . ?
F75B C78A F74B 107.0(5) . . ?
F74A C78A F74B 29.7(4) . . ?
F76B C78A F74B 107.3(5) . . ?
F76A C78A F74B 85.0(5) . . ?
F75B C78A F75A 30.5(4) . . ?
F74A C78A F75A 103.7(5) . . ?
F76B C78A F75A 79.5(5) . . ?
F76A C78A F75A 102.1(5) . . ?
F74B C78A F75A 127.7(5) . . ?
F75B C78A C75A 110.8(5) . . ?
F74A C78A C75A 115.7(5) . . ?
F76B C78A C75A 112.5(5) . . ?
F76A C78A C75A 112.2(5) . . ?
F74B C78A C75A 111.1(5) . . ?
F75A C78A C75A 113.4(4) . . ?
C82A C81A C86A 114.6(3) . . ?
C82A C81A B1A 122.4(3) . . ?
C86A C81A B1A 122.8(3) . . ?
C83A C82A C81A 123.1(3) . . ?
C83A C82A H82A 118.4 . . ?
C81A C82A H82A 118.4 . . ?
C84A C83A C82A 120.4(3) . . ?
C84A C83A C87A 120.7(4) . . ?
C82A C83A C87A 118.8(4) . . ?
C85A C84A C83A 118.1(4) . . ?
C85A C84A H84A 121.0 . . ?
C83A C84A H84A 121.0 . . ?
C86A C85A C84A 121.4(3) . . ?
C86A C85A C88A 120.6(3) . . ?
C84A C85A C88A 118.0(4) . . ?
C85A C86A C81A 122.4(3) . . ?
C85A C86A H86A 118.8 . . ?
C81A C86A H86A 118.8 . . ?
F83A C87A F82A 107.6(4) . . ?
F83A C87A F81A 105.1(4) . . ?
F82A C87A F81A 105.6(4) . . ?
F83A C87A C83A 112.9(4) . . ?
F82A C87A C83A 113.2(4) . . ?
F81A C87A C83A 111.9(4) . . ?
F85A C88A F86A 105.9(3) . . ?
F85A C88A F84A 106.5(3) . . ?
F86A C88A F84A 106.0(3) . . ?
F85A C88A C85A 112.1(3) . . ?
F86A C88A C85A 113.3(3) . . ?
F84A C88A C85A 112.4(3) . . ?

loop_
_geom_bond_atom_site_label_1
_geom_bond_atom_site_label_2
_geom_bond_distance
_geom_bond_site_symmetry_2
_geom_bond_publ_flag
Rh1A C42A 1.847(4) . ?
Rh1A C41A 1.851(5) . ?
Rh1A N12A 2.052(3) . ?
Rh1A N22A 2.068(3) . ?
N1A C3A 1.365(5) . ?
N1A H1A1 0.8600 . ?
N1A H1A2 0.8600 . ?
C1A N31A 1.456(4) . ?
C1A N11A 1.472(4) . ?
C1A N21A 1.474(5) . ?
C1A C2A 1.514(5) . ?
C2A C7A 1.397(5) . ?
C2A C3A 1.407(5) . ?
C3A C4A 1.408(6) . ?
C4A C5A 1.375(6) . ?
C4A H4A 0.9300 . ?
C5A C6A 1.383(6) . ?
C5A H5A 0.9300 . ?
C6A C7A 1.375(5) . ?
C6A H6A 0.9300 . ?
C7A H7A 0.9300 . ?
N11A C15A 1.359(4) . ?
N11A N12A 1.373(4) . ?
N12A C13A 1.333(4) . ?
C13A C14A 1.382(5) . ?
C13A H13A 0.9300 . ?
C14A C15A 1.357(5) . ?
C14A H14A 0.9300 . ?
C15A H15A 0.9300 . ?
N21A C25A 1.348(5) . ?
N21A N22A 1.373(4) . ?
N22A C23A 1.332(5) . ?
C23A C24A 1.389(6) . ?
C23A H23A 0.9300 . ?
C24A C25A 1.358(6) . ?
C24A H24A 0.9300 . ?
C25A H25A 0.9300 . ?
N31A N32A 1.359(4) . ?
N31A C35A 1.361(4) . ?
N32A C33A 1.322(5) . ?
C33A C34A 1.391(6) . ?
C33A H33A 0.9300 . ?
C34A C35A 1.358(6) . ?
C34A H34A 0.9300 . ?
C35A H35A 0.9300 . ?
C41A O41A 1.142(5) . ?
C42A O42A 1.143(4) . ?
B1A C51A 1.638(5) . ?
B1A C81A 1.641(5) . ?
B1A C71A 1.645(5) . ?
B1A C61A 1.646(5) . ?
C51A C56A 1.400(5) . ?
C51A C52A 1.408(5) . ?
C52A C53A 1.381(5) . ?
C52A H52A 0.9300 . ?
C53A C54A 1.378(5) . ?
C53A C58A 1.497(5) . ?
C54A C55A 1.377(5) . ?
C54A H54A 0.9300 . ?
C55A C56A 1.384(5) . ?
C55A C57A 1.489(5) . ?
C56A H56A 0.9300 . ?
C57A F56A 1.333(4) . ?
C57A F55A 1.334(4) . ?
C57A F54A 1.336(5) . ?
C58A F52A 1.308(5) . ?
C58A F51A 1.317(5) . ?
C58A F53A 1.334(5) . ?
C61A C66A 1.384(5) . ?
C61A C62A 1.402(5) . ?
C62A C63A 1.387(5) . ?
C62A H62A 0.9300 . ?
C63A C64A 1.390(5) . ?
C63A C67A 1.486(6) . ?
C64A C65A 1.378(5) . ?
C64A H64A 0.9300 . ?
C65A C66A 1.393(5) . ?
C65A C68A 1.485(6) . ?
C66A H66A 0.9300 . ?
C67A F61A 1.289(9) . ?
C67A F63B 1.297(7) . ?
C67A F62A 1.335(7) . ?
C67A F61B 1.351(9) . ?
C67A F63A 1.374(7) . ?
C67A F62B 1.375(7) . ?
C68A F66B 1.285(8) . ?
C68A F65A 1.286(7) . ?
C68A F64A 1.319(9) . ?
C68A F64B 1.331(8) . ?
C68A F65B 1.366(6) . ?
C68A F66A 1.410(7) . ?
C71A C76A 1.394(5) . ?
C71A C72A 1.403(5) . ?
C72A C73A 1.390(5) . ?
C72A H72A 0.9300 . ?
C73A C74A 1.380(5) . ?
C73A C77A 1.490(5) . ?
C74A C75A 1.385(5) . ?
C74A H74A 0.9300 . ?
C75A C76A 1.393(5) . ?
C75A C78A 1.492(6) . ?
C76A H76A 0.9300 . ?
C77A F73B 1.310(7) . ?
C77A F72B 1.319(9) . ?
C77A F73A 1.321(7) . ?
C77A F71A 1.323(8) . ?
C77A F72A 1.360(9) . ?
C77A F71B 1.362(8) . ?
C78A F75B 1.309(8) . ?
C78A F74A 1.317(7) . ?
C78A F76B 1.320(8) . ?
C78A F76A 1.336(8) . ?
C78A F74B 1.342(7) . ?
C78A F75A 1.387(7) . ?
C81A C82A 1.402(5) . ?
C81A C86A 1.407(5) . ?
C82A C83A 1.384(5) . ?
C82A H82A 0.9300 . ?
C83A C84A 1.382(5) . ?
C83A C87A 1.497(6) . ?
C84A C85A 1.378(5) . ?
C84A H84A 0.9300 . ?
C85A C86A 1.378(5) . ?
C85A C88A 1.498(5) . ?
C86A H86A 0.9300 . ?
C87A F83A 1.318(5) . ?
C87A F82A 1.330(5) . ?
C87A F81A 1.335(5) . ?
C88A F85A 1.337(5) . ?
C88A F86A 1.343(5) . ?
C88A F84A 1.344(5) . ?
